data_2242524
loop_
_publ_author_name
'Zemamouche, Wissem'
'Laroun, Rima'
'Hamdouni, Noudjoud'
'Brihi, Ouarda'
'Boudjada, Ali'
'Debache, Abdelmadjid'

_publ_section_title
;
 Crystal structure and Hirshfeld surface analysis of
 (<i>Z</i>)-4-(4-hydroxybenzylidene)-3-methylisoxazol-5(4<i>H</i>)-one
;
_journal_coeditor_code ZP2027
_journal_issue 7
_journal_name_full 'Acta Crystallographica Section E'
_journal_page_first 926
_journal_page_last 930
_journal_paper_doi 10.1107/S2056989018007867
_journal_volume 74
_journal_year 2018
_chemical_formula_iupac 'C11 H9 N O3'
_chemical_formula_moiety 'C11 H9 N O3'
_chemical_formula_sum 'C11 H9 N O3'
_chemical_formula_weight 203.19
_chemical_name_systematic
;
(<i>Z</i>)-4-(4-Hydroxybenzylidene)-3-methylisoxazol-5(4<i>H</i>)-one
;
_space_group_crystal_system monoclinic
_space_group_IT_number 15
_space_group_name_Hall '-C 2yc'
_space_group_name_H-M_alt 'C 1 2/c 1'
_symmetry_space_group_name_Hall '-C 2yc'
_symmetry_space_group_name_H-M 'C 1 2/c 1'
_atom_sites_solution_hydrogens mixed
_atom_sites_solution_primary direct
_atom_sites_solution_secondary difmap
_audit_creation_method SHELXL-2018/3
_cell_angle_alpha 90
_cell_angle_beta 103.920(11)
_cell_angle_gamma 90
_cell_formula_units_Z 8
_cell_length_a 21.191(2)
_cell_length_b 7.2352(11)
_cell_length_c 12.9569(14)
_cell_measurement_reflns_used 1714
_cell_measurement_temperature 293(2)
_cell_measurement_theta_max 32
_cell_measurement_theta_min 4.14
_cell_volume 1928.2(4)
_computing_cell_refinement
;
CrysalisPro (Agilent, 2013)
;
_computing_data_collection
;
CrysalisPro (Agilent, 2013)
;
_computing_data_reduction
;
CrysalisPro (Agilent, 2013)
;
_computing_molecular_graphics
;
PLATON (Spek, 2009) and Mercury (Macrae <i>et al.</i>,  2008)
;
_computing_publication_material
;
<i>SHELXL2018/3</i> (Sheldrick, 2015), PLATON (Spek, 2009)
and publCIF (Westrip, 2010)
;
_computing_structure_refinement
;
<i>SHELXL2018/3</i> (Sheldrick, 2015)
;
_computing_structure_solution
;
SIR-92 (Altomare <i>et al.</i>,  1994)
;
_diffrn_ambient_temperature 293(2)
_diffrn_measured_fraction_theta_full 0.999
_diffrn_measured_fraction_theta_max 0.999
_diffrn_measurement_device '\k-geometry diffractometer'
_diffrn_measurement_device_type 'Agilent Technologies Xcalibur, Eos'
_diffrn_measurement_method '\w scans'
_diffrn_radiation_monochromator graphite
_diffrn_radiation_type MoK\a
_diffrn_radiation_wavelength 0.71073
_diffrn_reflns_av_R_equivalents 0.0208
_diffrn_reflns_limit_h_max 23
_diffrn_reflns_limit_h_min -26
_diffrn_reflns_limit_k_max 8
_diffrn_reflns_limit_k_min -8
_diffrn_reflns_limit_l_max 12
_diffrn_reflns_limit_l_min -15
_diffrn_reflns_number 4536
_diffrn_reflns_theta_full 25.242
_diffrn_reflns_theta_max 25.998
_diffrn_reflns_theta_min 3.240
_exptl_absorpt_coefficient_mu 0.103
_exptl_absorpt_correction_T_max 1.000
_exptl_absorpt_correction_T_min 0.551
_exptl_absorpt_correction_type multi-scan
_exptl_absorpt_process_details
;
(CrysalisPro; Agilent, 2013)
;
_exptl_crystal_colour 'Pale yellow'
_exptl_crystal_density_diffrn 1.400
_exptl_crystal_description needle
_exptl_crystal_F_000 848
_exptl_crystal_size_max 0.360
_exptl_crystal_size_mid 0.230
_exptl_crystal_size_min 0.110
_refine_diff_density_max 0.185
_refine_diff_density_min -0.134
_refine_ls_extinction_coef 0.0020(6)
_refine_ls_extinction_expression Fc^*^=kFc[1+0.001xFc^2^\l^3^/sin(2\q)]^-1/4^
_refine_ls_extinction_method
;
(SHELXL-2018/3; Sheldrick, 2015)
;
_refine_ls_goodness_of_fit_ref 1.039
_refine_ls_hydrogen_treatment mixed
_refine_ls_matrix_type full
_refine_ls_number_parameters 142
_refine_ls_number_reflns 1891
_refine_ls_number_restraints 0
_refine_ls_restrained_S_all 1.039
_refine_ls_R_factor_all 0.0543
_refine_ls_R_factor_gt 0.0395
_refine_ls_shift/su_max 0.001
_refine_ls_shift/su_mean 0.000
_refine_ls_structure_factor_coef Fsqd
_refine_ls_weighting_details 'w=1/[\s^2^(Fo^2^)+(0.0595P)^2^] where P=(Fo^2^+2Fc^2^)/3'
_refine_ls_weighting_scheme calc
_refine_ls_wR_factor_gt 0.1050
_refine_ls_wR_factor_ref 0.1133
_reflns_number_gt 1465
_reflns_number_total 1891
_reflns_threshold_expression 'I > 2\s(I)'
_cod_data_source_file zp2027sup1.cif
_cod_data_source_block I
_cod_database_code 2242524
_shelx_space_group_comment
;
The symmetry employed for this shelxl refinement is uniquely defined
by the following loop, which should always be used as a source of
symmetry information in preference to the above space-group names.
They are only intended as comments.
;

loop_
_space_group_symop_operation_xyz
'x, y, z'
'-x, y, -z+1/2'
'x+1/2, y+1/2, z'
'-x+1/2, y+1/2, -z+1/2'
'-x, -y, -z'
'x, -y, z-1/2'
'-x+1/2, -y+1/2, -z'
'x+1/2, -y+1/2, z-1/2'

loop_
_atom_site_type_symbol
_atom_site_label
_atom_site_fract_x
_atom_site_fract_y
_atom_site_fract_z
_atom_site_U_iso_or_equiv
_atom_site_adp_type
_atom_site_calc_flag
_atom_site_occupancy
O O1 0.62276(5) 0.14571(16) 0.60644(8) 0.0492(4) Uani d 1
O O2 0.72284(6) 0.0722(2) 0.69282(8) 0.0626(4) Uani d 1
O O3 0.99352(6) -0.2162(2) 0.60528(10) 0.0613(4) Uani d 1
H H3O 1.0132(11) -0.237(3) 0.5558(16) 0.092(8) Uiso d 1
N N1 0.58554(6) 0.16143(18) 0.49783(10) 0.0448(4) Uani d 1
C C1 0.68443(8) 0.0886(2) 0.60805(12) 0.0392(4) Uani d 1
C C2 0.68735(7) 0.06174(19) 0.49745(11) 0.0308(3) Uani d 1
C C3 0.62309(7) 0.11381(19) 0.43784(12) 0.0347(4) Uani d 1
C C4 0.59837(9) 0.1192(2) 0.32016(13) 0.0521(5) Uani d 1
H H4A 0.558271 0.187052 0.302307 0.078 Uiso calc 1
H H4B 0.591061 -0.004561 0.293277 0.078 Uiso calc 1
H H4C 0.629819 0.178707 0.289026 0.078 Uiso calc 1
C C5 0.73584(7) 0.00370(18) 0.45337(10) 0.0321(4) Uani d 1
H H5 0.723867 0.000592 0.379466 0.039 Uiso calc 1
C C6 0.80178(7) -0.05397(19) 0.49675(11) 0.0309(3) Uani d 1
C C7 0.83942(7) -0.0968(2) 0.42463(11) 0.0374(4) Uani d 1
H H7 0.820742 -0.088293 0.352088 0.045 Uiso calc 1
C C8 0.90318(8) -0.1508(2) 0.45834(12) 0.0407(4) Uani d 1
H H8 0.927260 -0.178127 0.409006 0.049 Uiso calc 1
C C9 0.93153(7) -0.1646(2) 0.56651(13) 0.0391(4) Uani d 1
C C10 0.89502(8) -0.1264(2) 0.63930(12) 0.0414(4) Uani d 1
H H10 0.913860 -0.136911 0.711693 0.050 Uiso calc 1
C C11 0.83143(7) -0.0732(2) 0.60553(11) 0.0374(4) Uani d 1
H H11 0.807415 -0.049326 0.655426 0.045 Uiso calc 1

loop_
_atom_site_aniso_label
_atom_site_aniso_U_11
_atom_site_aniso_U_22
_atom_site_aniso_U_33
_atom_site_aniso_U_12
_atom_site_aniso_U_13
_atom_site_aniso_U_23
O1 0.0342(7) 0.0808(8) 0.0351(6) 0.0182(6) 0.0132(5) 0.0031(5)
O2 0.0413(7) 0.1180(11) 0.0271(6) 0.0283(7) 0.0056(5) -0.0015(6)
O3 0.0259(6) 0.1075(11) 0.0490(8) 0.0214(6) 0.0061(6) -0.0077(7)
N1 0.0290(8) 0.0631(8) 0.0410(8) 0.0122(7) 0.0057(6) 0.0029(6)
C1 0.0271(8) 0.0580(9) 0.0335(8) 0.0104(7) 0.0091(7) 0.0017(7)
C2 0.0256(8) 0.0372(7) 0.0289(7) 0.0031(6) 0.0050(6) 0.0010(6)
C3 0.0274(8) 0.0405(7) 0.0363(8) 0.0049(7) 0.0076(7) 0.0005(6)
C4 0.0392(10) 0.0710(11) 0.0397(9) 0.0134(9) -0.0027(8) -0.0004(8)
C5 0.0294(8) 0.0403(7) 0.0263(7) 0.0033(6) 0.0061(6) -0.0002(6)
C6 0.0258(8) 0.0373(7) 0.0297(7) 0.0036(6) 0.0067(6) -0.0021(6)
C7 0.0324(9) 0.0516(9) 0.0283(7) 0.0051(7) 0.0075(6) -0.0001(6)
C8 0.0297(9) 0.0582(9) 0.0374(8) 0.0057(7) 0.0141(7) -0.0051(7)
C9 0.0225(8) 0.0503(9) 0.0435(8) 0.0067(7) 0.0062(7) -0.0045(7)
C10 0.0323(9) 0.0588(9) 0.0304(8) 0.0081(7) 0.0025(7) -0.0033(7)
C11 0.0292(8) 0.0531(9) 0.0310(8) 0.0083(7) 0.0093(6) -0.0032(6)

loop_
_atom_type_symbol
_atom_type_description
_atom_type_scat_dispersion_real
_atom_type_scat_dispersion_imag
_atom_type_scat_source
C C 0.0033 0.0016 'International Tables Vol C Tables 4.2.6.8 and 6.1.1.4'
H H 0.0000 0.0000 'International Tables Vol C Tables 4.2.6.8 and 6.1.1.4'
N N 0.0061 0.0033 'International Tables Vol C Tables 4.2.6.8 and 6.1.1.4'
O O 0.0106 0.0060 'International Tables Vol C Tables 4.2.6.8 and 6.1.1.4'

loop_
_geom_angle_atom_site_label_1
_geom_angle_atom_site_label_2
_geom_angle_atom_site_label_3
_geom_angle
C1 O1 N1 109.59(11)
C9 O3 H3O 112.2(14)
C3 N1 O1 107.22(11)
O2 C1 O1 118.53(14)
O2 C1 C2 134.54(15)
O1 C1 C2 106.93(12)
C5 C2 C3 124.58(13)
C5 C2 C1 131.96(13)
C3 C2 C1 103.46(13)
N1 C3 C2 112.79(13)
N1 C3 C4 119.70(14)
C2 C3 C4 127.50(14)
C3 C4 H4A 109.5
C3 C4 H4B 109.5
H4A C4 H4B 109.5
C3 C4 H4C 109.5
H4A C4 H4C 109.5
H4B C4 H4C 109.5
C2 C5 C6 133.54(13)
C2 C5 H5 113.2
C6 C5 H5 113.2
C7 C6 C11 117.27(13)
C7 C6 C5 117.34(13)
C11 C6 C5 125.39(13)
C8 C7 C6 121.68(13)
C8 C7 H7 119.2
C6 C7 H7 119.2
C7 C8 C9 119.66(14)
C7 C8 H8 120.2
C9 C8 H8 120.2
O3 C9 C10 117.26(14)
O3 C9 C8 122.99(14)
C10 C9 C8 119.75(14)
C11 C10 C9 120.49(14)
C11 C10 H10 119.8
C9 C10 H10 119.8
C10 C11 C6 121.12(14)
C10 C11 H11 119.4
C6 C11 H11 119.4

loop_
_geom_bond_atom_site_label_1
_geom_bond_atom_site_label_2
_geom_bond_distance
O1 C1 1.3660(19)
O1 N1 1.4426(15)
O2 C1 1.2054(18)
O3 C9 1.3417(18)
O3 H3O 0.86(2)
N1 C3 1.2860(19)
C1 C2 1.462(2)
C2 C5 1.357(2)
C2 C3 1.445(2)
C3 C4 1.489(2)
C4 H4A 0.9600
C4 H4B 0.9600
C4 H4C 0.9600
C5 C6 1.4370(19)
C5 H5 0.9300
C6 C7 1.401(2)
C6 C11 1.4053(19)
C7 C8 1.373(2)
C7 H7 0.9300
C8 C9 1.389(2)
C8 H8 0.9300
C9 C10 1.384(2)
C10 C11 1.368(2)
C10 H10 0.9300
C11 H11 0.9300

loop_
_geom_hbond_atom_site_label_D
_geom_hbond_atom_site_label_H
_geom_hbond_atom_site_label_A
_geom_hbond_site_symmetry_A
_geom_hbond_distance_DH
_geom_hbond_distance_HA
_geom_hbond_distance_DA
_geom_hbond_angle_DHA
_geom_hbond_publ_flag
C11 H11 O2 . 0.93 2.15 2.989(2) 149 yes
O3 H3O O1 3_545 0.86(2) 2.41(2) 2.9119(18) 118(2) yes
O3 H3O N1 3_545 0.86(2) 2.00(2) 2.7984(19) 154(2) yes
C5 H5 O2 6_555 0.93 2.47 3.3655(17) 162 yes
C7 H7 O2 6_555 0.93 2.55 3.4038(19) 152 yes

loop_
_geom_torsion_atom_site_label_1
_geom_torsion_atom_site_label_2
_geom_torsion_atom_site_label_3
_geom_torsion_atom_site_label_4
_geom_torsion
C1 O1 N1 C3 0.71(16)
N1 O1 C1 O2 178.29(14)
N1 O1 C1 C2 -1.37(16)
O2 C1 C2 C5 1.7(3)
O1 C1 C2 C5 -178.74(15)
O2 C1 C2 C3 -178.13(19)
O1 C1 C2 C3 1.45(16)
O1 N1 C3 C2 0.28(17)
O1 N1 C3 C4 -178.93(13)
C5 C2 C3 N1 179.09(14)
C1 C2 C3 N1 -1.08(17)
C5 C2 C3 C4 -1.8(2)
C1 C2 C3 C4 178.06(14)
C3 C2 C5 C6 -179.81(14)
C1 C2 C5 C6 0.4(3)
C2 C5 C6 C7 -176.83(15)
C2 C5 C6 C11 4.0(3)
C11 C6 C7 C8 -1.6(2)
C5 C6 C7 C8 179.15(14)
C6 C7 C8 C9 0.2(2)
C7 C8 C9 O3 -179.90(15)
C7 C8 C9 C10 1.0(2)
O3 C9 C10 C11 -179.90(14)
C8 C9 C10 C11 -0.7(2)
C9 C10 C11 C6 -0.7(2)
C7 C6 C11 C10 1.8(2)
C5 C6 C11 C10 -178.97(14)

_cod_database_fobs_code 2242524
